data_7020251
loop_
_publ_author_name
'Ramachandran, Eswaran'
'Senthil Raja, Duraisamy'
'Bhuvanesh, Nattamai S. P.'
'Natarajan, Karuppannan'

_publ_section_title
;
 Mixed ligand palladium(ii) complexes of
 6-methoxy-2-oxo-1,2-dihydroquinoline-3-carbaldehyde 4N-substituted
 thiosemicarbazones with triphenylphosphine co-ligand: Synthesis, crystal
 structure and biological properties.
;
_journal_issue 43
_journal_name_full 'Dalton transactions (Cambridge, England : 2003)'
_journal_page_first 13308
_journal_page_last 13323
_journal_paper_doi 10.1039/c2dt31079a
_journal_volume 41
_journal_year 2012
_chemical_formula_sum 'C35 H38.11 Cl N5 O3.56 P Pd S'
_chemical_formula_weight 790.62
_chemical_name_systematic
;
?
;
_space_group_IT_number 14
_symmetry_cell_setting monoclinic
_symmetry_space_group_name_Hall '-P 2ybc'
_symmetry_space_group_name_H-M 'P 1 21/c 1'
_atom_sites_solution_hydrogens geom
_atom_sites_solution_primary direct
_atom_sites_solution_secondary difmap
_audit_creation_method SHELXL-97
_cell_angle_alpha 90.00
_cell_angle_beta 113.173(11)
_cell_angle_gamma 90.00
_cell_formula_units_Z 4
_cell_length_a 13.110(2)
_cell_length_b 12.080(2)
_cell_length_c 24.071(4)
_cell_measurement_reflns_used 861
_cell_measurement_temperature 110(2)
_cell_measurement_theta_max 60.16
_cell_measurement_theta_min 4.17
_cell_volume 3504.5(10)
_computing_cell_refinement
;
CELL-NOW (Sheldrick, 2003) and SAINT (BRUKER-NONIUS, 2003)
;
_computing_data_collection 'FRAMBO (BRUKER-NONIUS, 2003)'
_computing_data_reduction 'Bruker APEX2'
_computing_molecular_graphics 'X-SEED (Barbour, 2001)'
_computing_publication_material 'Bruker SHELXTL'
_computing_structure_refinement 'SHELXL-97 (Sheldrick, 2008)'
_computing_structure_solution 'SHELXS-97 (Sheldrick, 2008)'
_diffrn_ambient_temperature 110(2)
_diffrn_measured_fraction_theta_full 0.993
_diffrn_measured_fraction_theta_max 0.993
_diffrn_measurement_device_type 'BRUKER GADDS D8 Discover'
_diffrn_measurement_method 'phi and omega scans'
_diffrn_radiation_monochromator graphite
_diffrn_radiation_source 'fine-focus sealed tube'
_diffrn_radiation_type CuK\a
_diffrn_radiation_wavelength 1.54178
_diffrn_reflns_av_R_equivalents 0.0590
_diffrn_reflns_av_sigmaI/netI 0.0441
_diffrn_reflns_limit_h_max 14
_diffrn_reflns_limit_h_min -14
_diffrn_reflns_limit_k_max 13
_diffrn_reflns_limit_k_min -13
_diffrn_reflns_limit_l_max 26
_diffrn_reflns_limit_l_min -26
_diffrn_reflns_number 46209
_diffrn_reflns_theta_full 59.99
_diffrn_reflns_theta_max 59.99
_diffrn_reflns_theta_min 4.00
_exptl_absorpt_coefficient_mu 6.324
_exptl_absorpt_correction_T_max 0.7860
_exptl_absorpt_correction_T_min 0.1441
_exptl_absorpt_correction_type multi-scan
_exptl_absorpt_process_details 'SADABS; (Sheldrick, 2006)'
_exptl_crystal_colour red
_exptl_crystal_density_diffrn 1.498
_exptl_crystal_density_method 'not measured'
_exptl_crystal_description block
_exptl_crystal_F_000 1622
_exptl_crystal_size_max 0.50
_exptl_crystal_size_mid 0.04
_exptl_crystal_size_min 0.04
_refine_diff_density_max 1.043
_refine_diff_density_min -0.831
_refine_diff_density_rms 0.086
_refine_ls_extinction_method none
_refine_ls_goodness_of_fit_ref 1.014
_refine_ls_hydrogen_treatment constr
_refine_ls_matrix_type full
_refine_ls_number_parameters 437
_refine_ls_number_reflns 5163
_refine_ls_number_restraints 0
_refine_ls_restrained_S_all 1.014
_refine_ls_R_factor_all 0.0452
_refine_ls_R_factor_gt 0.0355
_refine_ls_shift/su_max 0.000
_refine_ls_shift/su_mean 0.000
_refine_ls_structure_factor_coef Fsqd
_refine_ls_weighting_details 'calc w=1/[\s^2^(Fo^2^)+(0.0586P)^2^+0.0000P] where P=(Fo^2^+2Fc^2^)/3'
_refine_ls_weighting_scheme calc
_refine_ls_wR_factor_gt 0.0895
_refine_ls_wR_factor_ref 0.0915
_reflns_number_gt 4076
_reflns_number_total 5163
_reflns_threshold_expression >2sigma(I)
_cod_data_source_file c2dt31079a.txt
_cod_data_source_block pp60e
_cod_depositor_comments
;
The following automatic conversions were performed:

'_symmetry_cell_setting' value 'Monoclinic' changed to 'monoclinic'
according to /home/saulius/struct/CIF-dictionaries/cif_core.dic
dictionary named 'cif_core.dic' version 2.4.2 from 2011-04-26.

Automatic conversion script
Id: cif_fix_values 1891 2012-01-12 08:04:46Z andrius 
;
_cod_original_sg_symbol_H-M P2(1)/c
_cod_database_code 7020251

loop_
_symmetry_equiv_pos_as_xyz
'x, y, z'
'-x, y+1/2, -z+1/2'
'-x, -y, -z'
'x, -y-1/2, z-1/2'

loop_
_atom_site_label
_atom_site_type_symbol
_atom_site_fract_x
_atom_site_fract_y
_atom_site_fract_z
_atom_site_U_iso_or_equiv
_atom_site_adp_type
_atom_site_occupancy
_atom_site_symmetry_multiplicity
_atom_site_calc_flag
_atom_site_refinement_flags
Pd1 Pd 0.45340(2) 0.10842(2) 0.084263(11) 0.01579(11) Uani 1 1 d .
Cl1 Cl 0.02320(9) 0.31760(9) 0.06590(5) 0.0405(3) Uani 1 1 d .
S1 S 0.62756(7) 0.04512(8) 0.11848(4) 0.0191(2) Uani 1 1 d .
P1 P 0.51004(8) 0.27082(8) 0.13520(4) 0.0170(2) Uani 1 1 d .
O1 O 0.2889(2) 0.1553(2) 0.05276(11) 0.0227(6) Uani 1 1 d .
O2 O -0.2721(2) -0.0223(3) -0.18574(13) 0.0451(9) Uani 1 1 d .
N1 N 0.4144(2) -0.0416(2) 0.04319(12) 0.0168(7) Uani 1 1 d .
N2 N 0.4951(3) -0.1218(2) 0.05130(13) 0.0189(7) Uani 1 1 d .
N3 N 0.1077(2) 0.1507(3) -0.00811(14) 0.0236(8) Uani 1 1 d .
H3N H 0.1023 0.2139 0.0104 0.035 Uiso 1 1 d R
N4 N 0.6819(3) -0.1574(3) 0.09783(14) 0.0222(8) Uani 1 1 d .
H4N H 0.7437 -0.1303 0.1270 0.033 Uiso 1 1 d R
C1 C 0.3160(3) -0.0710(3) 0.00731(16) 0.0199(9) Uani 1 1 d .
H1 H 0.3085 -0.1437 -0.0088 0.024 Uiso 1 1 calc R
C2 C 0.2152(3) -0.0053(3) -0.01125(16) 0.0198(9) Uani 1 1 d .
C3 C 0.2093(3) 0.1027(3) 0.01308(16) 0.0202(9) Uani 1 1 d .
C4 C 0.0131(3) 0.1071(3) -0.05284(17) 0.0258(10) Uani 1 1 d .
C5 C 0.0183(3) 0.0046(3) -0.07611(17) 0.0236(10) Uani 1 1 d .
C6 C 0.1214(3) -0.0502(3) -0.05382(17) 0.0244(9) Uani 1 1 d .
H6 H 0.1258 -0.1217 -0.0691 0.029 Uiso 1 1 calc R
C7 C -0.0883(4) 0.1674(4) -0.07394(19) 0.0366(11) Uani 1 1 d .
H7 H -0.0930 0.2384 -0.0581 0.044 Uiso 1 1 calc R
C8 C -0.1792(3) 0.1195(4) -0.11804(19) 0.0383(12) Uani 1 1 d .
H8 H -0.2475 0.1588 -0.1330 0.046 Uiso 1 1 calc R
C9 C -0.1743(3) 0.0143(4) -0.14168(18) 0.0339(11) Uani 1 1 d .
C10 C -0.0777(3) -0.0423(4) -0.12130(17) 0.0309(11) Uani 1 1 d .
H10 H -0.0741 -0.1135 -0.1372 0.037 Uiso 1 1 calc R
C11 C -0.2653(4) -0.1269(4) -0.2117(2) 0.0578(16) Uani 1 1 d .
H11A H -0.2083 -0.1236 -0.2284 0.087 Uiso 1 1 calc R
H11B H -0.3371 -0.1445 -0.2440 0.087 Uiso 1 1 calc R
H11C H -0.2459 -0.1843 -0.1805 0.087 Uiso 1 1 calc R
C12 C 0.5948(3) -0.0882(3) 0.08591(16) 0.0174(9) Uani 1 1 d .
C13 C 0.6680(3) -0.2703(3) 0.07592(19) 0.0315(11) Uani 1 1 d .
H13A H 0.6374 -0.2702 0.0312 0.038 Uiso 1 1 calc R
H13B H 0.6147 -0.3092 0.0890 0.038 Uiso 1 1 calc R
C14 C 0.7772(4) -0.3304(4) 0.0998(2) 0.0552(14) Uani 1 1 d .
H14A H 0.8285 -0.2943 0.0849 0.083 Uiso 1 1 calc R
H14B H 0.7658 -0.4074 0.0859 0.083 Uiso 1 1 calc R
H14C H 0.8085 -0.3286 0.1441 0.083 Uiso 1 1 calc R
C15 C 0.4241(3) 0.3890(3) 0.09908(16) 0.0198(9) Uani 1 1 d .
C16 C 0.4641(3) 0.4741(3) 0.07422(16) 0.0234(9) Uani 1 1 d .
H16 H 0.5384 0.4717 0.0770 0.028 Uiso 1 1 calc R
C17 C 0.3960(3) 0.5625(3) 0.04531(16) 0.0291(10) Uani 1 1 d .
H17 H 0.4236 0.6200 0.0281 0.035 Uiso 1 1 calc R
C18 C 0.2882(4) 0.5667(4) 0.04163(18) 0.0312(11) Uani 1 1 d .
H18 H 0.2424 0.6281 0.0228 0.037 Uiso 1 1 calc R
C19 C 0.2470(3) 0.4817(3) 0.06524(18) 0.0293(10) Uani 1 1 d .
H19 H 0.1725 0.4843 0.0621 0.035 Uiso 1 1 calc R
C20 C 0.3138(3) 0.3930(3) 0.09332(17) 0.0244(10) Uani 1 1 d .
H20 H 0.2846 0.3343 0.1089 0.029 Uiso 1 1 calc R
C21 C 0.5110(3) 0.2622(3) 0.21061(15) 0.0171(9) Uani 1 1 d .
C22 C 0.5565(3) 0.1689(3) 0.24472(16) 0.0249(10) Uani 1 1 d .
H22 H 0.5792 0.1087 0.2269 0.030 Uiso 1 1 calc R
C23 C 0.5693(3) 0.1622(3) 0.30481(17) 0.0285(10) Uani 1 1 d .
H23 H 0.6018 0.0983 0.3281 0.034 Uiso 1 1 calc R
C24 C 0.5346(3) 0.2490(3) 0.33037(17) 0.0228(9) Uani 1 1 d .
H24 H 0.5414 0.2442 0.3711 0.027 Uiso 1 1 calc R
C25 C 0.4900(3) 0.3422(3) 0.29698(18) 0.0300(10) Uani 1 1 d .
H25 H 0.4672 0.4023 0.3149 0.036 Uiso 1 1 calc R
C26 C 0.4783(3) 0.3489(3) 0.23788(17) 0.0268(10) Uani 1 1 d .
H26 H 0.4475 0.4139 0.2152 0.032 Uiso 1 1 calc R
C27 C 0.6509(3) 0.3129(3) 0.14873(16) 0.0177(9) Uani 1 1 d .
C28 C 0.6892(3) 0.3006(3) 0.10271(17) 0.0204(9) Uani 1 1 d .
H28 H 0.6418 0.2700 0.0650 0.025 Uiso 1 1 calc R
C29 C 0.7958(3) 0.3327(3) 0.11147(18) 0.0262(10) Uani 1 1 d .
H29 H 0.8213 0.3249 0.0798 0.031 Uiso 1 1 calc R
C30 C 0.8644(4) 0.3759(4) 0.1664(2) 0.0380(12) Uani 1 1 d .
H30 H 0.9377 0.3978 0.1726 0.046 Uiso 1 1 calc R
C31 C 0.8280(4) 0.3877(4) 0.2122(2) 0.0434(13) Uani 1 1 d .
H31 H 0.8763 0.4170 0.2500 0.052 Uiso 1 1 calc R
C32 C 0.7214(3) 0.3572(4) 0.20348(19) 0.0337(11) Uani 1 1 d .
H32 H 0.6962 0.3667 0.2352 0.040 Uiso 1 1 calc R
O75 O 0.8859(3) -0.0783(5) 0.1877(2) 0.121(2) Uani 1 1 d .
N70 N 0.8765(3) 0.0264(4) 0.26312(19) 0.0558(12) Uani 1 1 d .
C71 C 0.8953(7) 0.1206(7) 0.3026(4) 0.147(4) Uani 1 1 d .
H71A H 0.9311 0.0963 0.3447 0.220 Uiso 1 1 calc R
H71B H 0.8241 0.1557 0.2961 0.220 Uiso 1 1 calc R
H71C H 0.9433 0.1738 0.2938 0.220 Uiso 1 1 calc R
C72 C 0.8181(5) -0.0620(7) 0.2775(3) 0.118(3) Uani 1 1 d .
H72A H 0.8152 -0.1263 0.2522 0.177 Uiso 1 1 calc R
H72B H 0.7424 -0.0379 0.2700 0.177 Uiso 1 1 calc R
H72C H 0.8566 -0.0820 0.3202 0.177 Uiso 1 1 calc R
C73 C 0.9074(5) 0.0228(8) 0.2167(3) 0.098(3) Uani 1 1 d .
H73A H 0.9417 0.0932 0.2205 0.147 Uiso 1 1 d R
O90 O 0.9858(4) 0.5746(5) 0.0594(2) 0.0452(15) Uani 0.56 1 d P
H90 H 0.9854 0.5059 0.0669 0.068 Uiso 0.56 1 d PR
H91 H 0.9663 0.5896 0.0221 0.068 Uiso 0.56 1 d PR

loop_
_atom_site_aniso_label
_atom_site_aniso_U_11
_atom_site_aniso_U_22
_atom_site_aniso_U_33
_atom_site_aniso_U_23
_atom_site_aniso_U_13
_atom_site_aniso_U_12
Pd1 0.01307(18) 0.01857(17) 0.01530(18) -0.00136(12) 0.00511(13) 0.00030(12)
Cl1 0.0367(7) 0.0342(6) 0.0633(8) -0.0025(6) 0.0335(6) 0.0013(5)
S1 0.0151(5) 0.0212(5) 0.0199(5) -0.0008(4) 0.0057(4) 0.0006(4)
P1 0.0153(6) 0.0197(5) 0.0170(5) -0.0020(4) 0.0074(4) -0.0005(4)
O1 0.0155(15) 0.0238(14) 0.0254(15) -0.0067(12) 0.0042(12) -0.0007(13)
O2 0.0211(18) 0.066(2) 0.0362(18) 0.0172(17) -0.0018(15) -0.0116(16)
N1 0.0144(18) 0.0211(18) 0.0164(18) 0.0030(14) 0.0076(14) 0.0023(15)
N2 0.019(2) 0.0189(18) 0.0185(18) -0.0001(14) 0.0074(15) 0.0017(15)
N3 0.0155(19) 0.0258(18) 0.0270(19) -0.0004(15) 0.0054(16) 0.0027(16)
N4 0.0185(19) 0.0204(18) 0.0261(19) -0.0007(15) 0.0071(15) 0.0023(16)
C1 0.018(2) 0.020(2) 0.020(2) -0.0011(17) 0.0053(18) -0.0035(19)
C2 0.017(2) 0.026(2) 0.015(2) 0.0021(17) 0.0059(17) -0.0031(19)
C3 0.018(2) 0.025(2) 0.019(2) 0.0046(18) 0.0093(19) -0.0001(19)
C4 0.014(2) 0.041(3) 0.021(2) 0.014(2) 0.0047(18) -0.002(2)
C5 0.020(2) 0.025(2) 0.023(2) 0.0094(19) 0.0055(19) -0.0033(19)
C6 0.018(2) 0.027(2) 0.026(2) 0.0018(19) 0.0050(19) -0.005(2)
C7 0.029(3) 0.045(3) 0.036(3) 0.011(2) 0.013(2) 0.011(2)
C8 0.007(2) 0.068(4) 0.031(3) 0.021(2) -0.002(2) 0.004(2)
C9 0.014(3) 0.052(3) 0.026(3) 0.013(2) -0.001(2) -0.013(2)
C10 0.023(3) 0.037(3) 0.028(2) 0.006(2) 0.004(2) -0.009(2)
C11 0.037(3) 0.060(4) 0.053(3) -0.006(3) -0.007(3) -0.027(3)
C12 0.022(2) 0.018(2) 0.016(2) 0.0028(17) 0.0124(18) -0.0006(19)
C13 0.031(3) 0.024(2) 0.041(3) 0.003(2) 0.016(2) 0.010(2)
C14 0.052(3) 0.038(3) 0.082(4) 0.010(3) 0.033(3) 0.018(3)
C15 0.022(2) 0.021(2) 0.014(2) -0.0047(17) 0.0043(17) -0.0011(18)
C16 0.022(2) 0.026(2) 0.021(2) 0.0005(18) 0.0079(19) 0.0008(19)
C17 0.033(3) 0.034(3) 0.017(2) 0.0056(19) 0.0064(19) 0.002(2)
C18 0.032(3) 0.027(2) 0.026(2) 0.003(2) 0.002(2) 0.010(2)
C19 0.019(2) 0.032(3) 0.035(3) -0.005(2) 0.009(2) 0.001(2)
C20 0.026(2) 0.024(2) 0.023(2) 0.0014(18) 0.0087(19) 0.002(2)
C21 0.012(2) 0.022(2) 0.016(2) -0.0003(17) 0.0039(16) -0.0055(18)
C22 0.030(3) 0.026(2) 0.019(2) -0.0066(19) 0.0111(19) 0.005(2)
C23 0.034(3) 0.022(2) 0.025(3) 0.0032(19) 0.007(2) 0.004(2)
C24 0.027(2) 0.029(2) 0.014(2) -0.0014(18) 0.0103(18) -0.008(2)
C25 0.043(3) 0.028(2) 0.024(3) -0.001(2) 0.019(2) 0.008(2)
C26 0.034(3) 0.022(2) 0.028(3) 0.0009(19) 0.016(2) 0.004(2)
C27 0.016(2) 0.016(2) 0.020(2) 0.0001(17) 0.0065(17) -0.0002(17)
C28 0.018(2) 0.020(2) 0.021(2) -0.0004(17) 0.0056(17) -0.0010(18)
C29 0.022(2) 0.030(2) 0.031(2) 0.000(2) 0.015(2) 0.001(2)
C30 0.023(3) 0.044(3) 0.050(3) -0.005(2) 0.018(2) -0.012(2)
C31 0.023(3) 0.068(4) 0.036(3) -0.019(2) 0.008(2) -0.020(2)
C32 0.027(3) 0.047(3) 0.031(3) -0.013(2) 0.016(2) -0.008(2)
O75 0.043(3) 0.191(6) 0.094(4) -0.066(4) -0.010(2) 0.028(3)
N70 0.029(2) 0.078(3) 0.052(3) 0.009(3) 0.007(2) 0.007(2)
C71 0.109(7) 0.143(8) 0.125(7) -0.071(6) -0.022(5) 0.058(6)
C72 0.056(4) 0.154(7) 0.109(6) 0.066(6) -0.005(4) -0.020(5)
C73 0.029(4) 0.199(10) 0.057(5) 0.044(5) 0.008(3) 0.030(5)
O90 0.045(4) 0.041(3) 0.048(4) 0.001(3) 0.017(3) 0.008(3)

loop_
_atom_type_symbol
_atom_type_description
_atom_type_scat_dispersion_real
_atom_type_scat_dispersion_imag
_atom_type_scat_source
C C 0.0181 0.0091 'International Tables Vol C Tables 4.2.6.8 and 6.1.1.4'
H H 0.0000 0.0000 'International Tables Vol C Tables 4.2.6.8 and 6.1.1.4'
Cl Cl 0.3639 0.7018 'International Tables Vol C Tables 4.2.6.8 and 6.1.1.4'
N N 0.0311 0.0180 'International Tables Vol C Tables 4.2.6.8 and 6.1.1.4'
O O 0.0492 0.0322 'International Tables Vol C Tables 4.2.6.8 and 6.1.1.4'
P P 0.2955 0.4335 'International Tables Vol C Tables 4.2.6.8 and 6.1.1.4'
Pd Pd 0.1215 3.9337 'International Tables Vol C Tables 4.2.6.8 and 6.1.1.4'
S S 0.3331 0.5567 'International Tables Vol C Tables 4.2.6.8 and 6.1.1.4'

loop_
_geom_angle_atom_site_label_1
_geom_angle_atom_site_label_2
_geom_angle_atom_site_label_3
_geom_angle
N1 Pd1 O1 92.25(11)
N1 Pd1 S1 84.22(9)
O1 Pd1 S1 175.88(7)
N1 Pd1 P1 175.52(9)
O1 Pd1 P1 91.93(7)
S1 Pd1 P1 91.54(4)
C12 S1 Pd1 96.51(13)
C21 P1 C27 103.32(16)
C21 P1 C15 106.44(17)
C27 P1 C15 105.15(17)
C21 P1 Pd1 111.22(12)
C27 P1 Pd1 115.51(12)
C15 P1 Pd1 114.23(12)
C3 O1 Pd1 124.6(2)
C9 O2 C11 115.0(4)
C1 N1 N2 114.1(3)
C1 N1 Pd1 124.5(3)
N2 N1 Pd1 121.4(2)
C12 N2 N1 112.8(3)
C3 N3 C4 125.1(3)
C3 N3 H3N 115.6
C4 N3 H3N 119.1
C12 N4 C13 122.1(3)
C12 N4 H4N 111.6
C13 N4 H4N 124.9
N1 C1 C2 127.3(4)
N1 C1 H1 116.4
C2 C1 H1 116.4
C6 C2 C3 119.1(4)
C6 C2 C1 117.1(4)
C3 C2 C1 123.7(3)
O1 C3 N3 117.6(3)
O1 C3 C2 126.6(3)
N3 C3 C2 115.8(3)
C5 C4 N3 119.1(4)
C5 C4 C7 120.4(4)
N3 C4 C7 120.4(4)
C4 C5 C6 117.6(4)
C4 C5 C10 120.1(4)
C6 C5 C10 122.2(4)
C2 C6 C5 123.1(4)
C2 C6 H6 118.5
C5 C6 H6 118.5
C8 C7 C4 117.7(4)
C8 C7 H7 121.2
C4 C7 H7 121.2
C7 C8 C9 122.0(4)
C7 C8 H8 119.0
C9 C8 H8 119.0
C10 C9 O2 124.9(4)
C10 C9 C8 119.9(4)
O2 C9 C8 115.2(4)
C9 C10 C5 119.9(4)
C9 C10 H10 120.1
C5 C10 H10 120.1
O2 C11 H11A 109.5
O2 C11 H11B 109.5
H11A C11 H11B 109.5
O2 C11 H11C 109.5
H11A C11 H11C 109.5
H11B C11 H11C 109.5
N2 C12 N4 119.5(3)
N2 C12 S1 124.9(3)
N4 C12 S1 115.5(3)
N4 C13 C14 110.6(4)
N4 C13 H13A 109.5
C14 C13 H13A 109.5
N4 C13 H13B 109.5
C14 C13 H13B 109.5
H13A C13 H13B 108.1
C13 C14 H14A 109.5
C13 C14 H14B 109.5
H14A C14 H14B 109.5
C13 C14 H14C 109.5
H14A C14 H14C 109.5
H14B C14 H14C 109.5
C16 C15 C20 118.8(4)
C16 C15 P1 121.3(3)
C20 C15 P1 119.8(3)
C15 C16 C17 120.4(4)
C15 C16 H16 119.8
C17 C16 H16 119.8
C18 C17 C16 119.9(4)
C18 C17 H17 120.0
C16 C17 H17 120.0
C19 C18 C17 120.2(4)
C19 C18 H18 119.9
C17 C18 H18 119.9
C20 C19 C18 120.1(4)
C20 C19 H19 119.9
C18 C19 H19 119.9
C19 C20 C15 120.5(4)
C19 C20 H20 119.7
C15 C20 H20 119.7
C22 C21 C26 118.3(3)
C22 C21 P1 118.2(3)
C26 C21 P1 123.2(3)
C21 C22 C23 120.7(4)
C21 C22 H22 119.6
C23 C22 H22 119.6
C24 C23 C22 119.6(4)
C24 C23 H23 120.2
C22 C23 H23 120.2
C25 C24 C23 120.0(4)
C25 C24 H24 120.0
C23 C24 H24 120.0
C24 C25 C26 120.3(4)
C24 C25 H25 119.9
C26 C25 H25 119.9
C25 C26 C21 121.0(4)
C25 C26 H26 119.5
C21 C26 H26 119.5
C32 C27 C28 118.9(4)
C32 C27 P1 122.0(3)
C28 C27 P1 119.1(3)
C29 C28 C27 120.5(4)
C29 C28 H28 119.7
C27 C28 H28 119.7
C30 C29 C28 119.5(4)
C30 C29 H29 120.3
C28 C29 H29 120.3
C29 C30 C31 120.6(4)
C29 C30 H30 119.7
C31 C30 H30 119.7
C30 C31 C32 120.2(4)
C30 C31 H31 119.9
C32 C31 H31 119.9
C31 C32 C27 120.3(4)
C31 C32 H32 119.9
C27 C32 H32 119.9
C73 N70 C72 123.2(7)
C73 N70 C71 123.4(7)
C72 N70 C71 113.4(6)
N70 C71 H71A 109.5
N70 C71 H71B 109.5
H71A C71 H71B 109.5
N70 C71 H71C 109.5
H71A C71 H71C 109.5
H71B C71 H71C 109.5
N70 C72 H72A 109.5
N70 C72 H72B 109.5
H72A C72 H72B 109.5
N70 C72 H72C 109.5
H72A C72 H72C 109.5
H72B C72 H72C 109.5
N70 C73 O75 112.6(7)
N70 C73 H73A 100.3
O75 C73 H73A 146.8
H90 O90 H91 114.1

loop_
_geom_bond_atom_site_label_1
_geom_bond_atom_site_label_2
_geom_bond_distance
Pd1 N1 2.031(3)
Pd1 O1 2.063(2)
Pd1 S1 2.2352(10)
Pd1 P1 2.2775(10)
S1 C12 1.768(4)
P1 C21 1.813(4)
P1 C27 1.816(4)
P1 C15 1.815(4)
O1 C3 1.273(4)
O2 C9 1.377(5)
O2 C11 1.427(6)
N1 C1 1.288(4)
N1 N2 1.391(4)
N2 C12 1.307(5)
N3 C3 1.356(5)
N3 C4 1.387(5)
N3 H3N 0.9000
N4 C12 1.352(5)
N4 C13 1.448(5)
N4 H4N 0.8999
C1 C2 1.452(5)
C1 H1 0.9500
C2 C6 1.366(5)
C2 C3 1.445(5)
C4 C5 1.372(5)
C4 C7 1.423(6)
C5 C6 1.407(5)
C5 C10 1.419(5)
C6 H6 0.9500
C7 C8 1.373(6)
C7 H7 0.9500
C8 C9 1.404(6)
C8 H8 0.9500
C9 C10 1.350(6)
C10 H10 0.9500
C11 H11A 0.9800
C11 H11B 0.9800
C11 H11C 0.9800
C13 C14 1.502(6)
C13 H13A 0.9900
C13 H13B 0.9900
C14 H14A 0.9800
C14 H14B 0.9800
C14 H14C 0.9800
C15 C16 1.391(5)
C15 C20 1.398(6)
C16 C17 1.391(5)
C16 H16 0.9500
C17 C18 1.381(6)
C17 H17 0.9500
C18 C19 1.383(6)
C18 H18 0.9500
C19 C20 1.380(5)
C19 H19 0.9500
C20 H20 0.9500
C21 C22 1.384(5)
C21 C26 1.390(5)
C22 C23 1.391(5)
C22 H22 0.9500
C23 C24 1.381(5)
C23 H23 0.9500
C24 C25 1.373(5)
C24 H24 0.9500
C25 C26 1.372(5)
C25 H25 0.9500
C26 H26 0.9500
C27 C32 1.385(5)
C27 C28 1.392(5)
C28 C29 1.384(5)
C28 H28 0.9500
C29 C30 1.376(6)
C29 H29 0.9500
C30 C31 1.371(6)
C30 H30 0.9500
C31 C32 1.379(6)
C31 H31 0.9500
C32 H32 0.9500
O75 C73 1.379(9)
N70 C73 1.330(7)
N70 C72 1.433(7)
N70 C71 1.440(7)
C71 H71A 0.9800
C71 H71B 0.9800
C71 H71C 0.9800
C72 H72A 0.9800
C72 H72B 0.9800
C72 H72C 0.9800
C73 H73A 0.9500
O90 H90 0.8500
O90 H91 0.8502

loop_
_geom_torsion_atom_site_label_1
_geom_torsion_atom_site_label_2
_geom_torsion_atom_site_label_3
_geom_torsion_atom_site_label_4
_geom_torsion
N1 Pd1 S1 C12 -2.48(14)
O1 Pd1 S1 C12 28.5(10)
P1 Pd1 S1 C12 176.09(12)
N1 Pd1 P1 C21 -71.2(11)
O1 Pd1 P1 C21 87.90(14)
S1 Pd1 P1 C21 -89.89(13)
N1 Pd1 P1 C27 46.1(11)
O1 Pd1 P1 C27 -154.76(15)
S1 Pd1 P1 C27 27.45(13)
N1 Pd1 P1 C15 168.3(11)
O1 Pd1 P1 C15 -32.61(16)
S1 Pd1 P1 C15 149.60(14)
N1 Pd1 O1 C3 -10.7(3)
S1 Pd1 O1 C3 -41.5(11)
P1 Pd1 O1 C3 170.9(3)
O1 Pd1 N1 C1 6.1(3)
S1 Pd1 N1 C1 -176.0(3)
P1 Pd1 N1 C1 165.2(9)
O1 Pd1 N1 N2 -175.1(2)
S1 Pd1 N1 N2 2.8(2)
P1 Pd1 N1 N2 -16.0(12)
C1 N1 N2 C12 177.4(3)
Pd1 N1 N2 C12 -1.6(4)
N2 N1 C1 C2 -178.5(3)
Pd1 N1 C1 C2 0.4(5)
N1 C1 C2 C6 174.6(4)
N1 C1 C2 C3 -5.9(6)
Pd1 O1 C3 N3 -172.4(2)
Pd1 O1 C3 C2 9.0(5)
C4 N3 C3 O1 177.4(3)
C4 N3 C3 C2 -3.9(5)
C6 C2 C3 O1 180.0(3)
C1 C2 C3 O1 0.5(6)
C6 C2 C3 N3 1.4(5)
C1 C2 C3 N3 -178.1(3)
C3 N3 C4 C5 3.9(6)
C3 N3 C4 C7 -176.7(4)
N3 C4 C5 C6 -1.3(5)
C7 C4 C5 C6 179.3(4)
N3 C4 C5 C10 179.1(3)
C7 C4 C5 C10 -0.3(6)
C3 C2 C6 C5 0.9(6)
C1 C2 C6 C5 -179.6(3)
C4 C5 C6 C2 -1.0(6)
C10 C5 C6 C2 178.6(4)
C5 C4 C7 C8 -0.2(6)
N3 C4 C7 C8 -179.6(4)
C4 C7 C8 C9 0.6(6)
C11 O2 C9 C10 -2.2(6)
C11 O2 C9 C8 177.1(4)
C7 C8 C9 C10 -0.5(6)
C7 C8 C9 O2 -179.8(4)
O2 C9 C10 C5 179.2(4)
C8 C9 C10 C5 0.0(6)
C4 C5 C10 C9 0.4(6)
C6 C5 C10 C9 -179.2(4)
N1 N2 C12 N4 -179.9(3)
N1 N2 C12 S1 -1.3(4)
C13 N4 C12 N2 -3.1(5)
C13 N4 C12 S1 178.1(3)
Pd1 S1 C12 N2 3.0(3)
Pd1 S1 C12 N4 -178.3(2)
C12 N4 C13 C14 -175.7(4)
C21 P1 C15 C16 125.0(3)
C27 P1 C15 C16 15.8(3)
Pd1 P1 C15 C16 -111.8(3)
C21 P1 C15 C20 -58.1(3)
C27 P1 C15 C20 -167.3(3)
Pd1 P1 C15 C20 65.1(3)
C20 C15 C16 C17 1.3(6)
P1 C15 C16 C17 178.3(3)
C15 C16 C17 C18 0.5(6)
C16 C17 C18 C19 -1.7(6)
C17 C18 C19 C20 0.9(6)
C18 C19 C20 C15 1.1(6)
C16 C15 C20 C19 -2.2(6)
P1 C15 C20 C19 -179.1(3)
C27 P1 C21 C22 -79.4(3)
C15 P1 C21 C22 170.1(3)
Pd1 P1 C21 C22 45.1(3)
C27 P1 C21 C26 94.1(3)
C15 P1 C21 C26 -16.4(4)
Pd1 P1 C21 C26 -141.4(3)
C26 C21 C22 C23 -0.1(6)
P1 C21 C22 C23 173.8(3)
C21 C22 C23 C24 1.1(6)
C22 C23 C24 C25 -1.5(6)
C23 C24 C25 C26 1.0(6)
C24 C25 C26 C21 0.0(6)
C22 C21 C26 C25 -0.5(6)
P1 C21 C26 C25 -174.0(3)
C21 P1 C27 C32 -16.6(4)
C15 P1 C27 C32 94.9(3)
Pd1 P1 C27 C32 -138.3(3)
C21 P1 C27 C28 163.6(3)
C15 P1 C27 C28 -84.9(3)
Pd1 P1 C27 C28 41.9(3)
C32 C27 C28 C29 -0.3(6)
P1 C27 C28 C29 179.5(3)
C27 C28 C29 C30 0.7(6)
C28 C29 C30 C31 -0.2(6)
C29 C30 C31 C32 -0.6(7)
C30 C31 C32 C27 1.0(7)
C28 C27 C32 C31 -0.5(6)
P1 C27 C32 C31 179.7(3)
C72 N70 C73 O75 -5.5(7)
C71 N70 C73 O75 176.7(5)
